data_4080574
loop_
_publ_author_name
'Bette, Martin'
'Kluge, Tim'
'Schmidt, J\"urgen'
'Steinborn, Dirk'

_publ_section_title
;
 Diacetylplatinum(II) Complexes with \k2-Coordinated Tris(pyridyl)methanol
 and Tris(pyridyl)methyl Ether Ligands: Structural Insight into the Ligand
 Dynamics in Solution
;
_journal_issue 7
_journal_name_full Organometallics
_journal_page_first 2216
_journal_paper_doi 10.1021/om400091h
_journal_volume 32
_journal_year 2013
_chemical_formula_moiety 'C27 H25 N3 O3 Pt'
_chemical_formula_sum 'C27 H25 N3 O3 Pt'
_chemical_formula_weight 634.59
_chemical_name_systematic
; 
 ? 
;
_space_group_IT_number 14
_symmetry_cell_setting monoclinic
_symmetry_space_group_name_Hall '-P 2ybc'
_symmetry_space_group_name_H-M 'P 1 21/c 1'
_atom_sites_solution_hydrogens geom
_atom_sites_solution_primary direct
_atom_sites_solution_secondary difmap
_audit_creation_method SHELXL-97
_cell_angle_alpha 90.00
_cell_angle_beta 108.82(2)
_cell_angle_gamma 90.00
_cell_formula_units_Z 4
_cell_length_a 14.315(3)
_cell_length_b 10.7222(11)
_cell_length_c 16.602(2)
_cell_measurement_reflns_used 7998
_cell_measurement_temperature 220(2)
_cell_measurement_theta_max 25.9
_cell_measurement_theta_min 2.3
_cell_volume 2412.0(7)
_computing_structure_refinement 'SHELXL-97 (Sheldrick, 1997)'
_computing_structure_solution 'SHELXS-97 (Sheldrick, 1990)'
_diffrn_ambient_temperature 220(2)
_diffrn_measured_fraction_theta_full 0.994
_diffrn_measured_fraction_theta_max 0.994
_diffrn_radiation_monochromator graphite
_diffrn_radiation_source 'fine-focus sealed tube'
_diffrn_radiation_type MoK\a
_diffrn_radiation_wavelength 0.71073
_diffrn_reflns_av_R_equivalents 0.0569
_diffrn_reflns_av_sigmaI/netI 0.0414
_diffrn_reflns_limit_h_max 17
_diffrn_reflns_limit_h_min -17
_diffrn_reflns_limit_k_max 13
_diffrn_reflns_limit_k_min -13
_diffrn_reflns_limit_l_max 20
_diffrn_reflns_limit_l_min -18
_diffrn_reflns_number 16605
_diffrn_reflns_theta_full 25.84
_diffrn_reflns_theta_max 25.84
_diffrn_reflns_theta_min 2.30
_exptl_absorpt_coefficient_mu 5.851
_exptl_absorpt_correction_T_max 0.23806
_exptl_absorpt_correction_T_min 0.18489
_exptl_absorpt_correction_type multi-scan
_exptl_absorpt_process_details
'Spek, A.L. (2003). J. Appl. Cryst. 36, 7-13. Spek, A.L. (2009). Acta Cryst. D65, 148-155.'
_exptl_crystal_colour yellow
_exptl_crystal_density_diffrn 1.747
_exptl_crystal_density_method 'not measured'
_exptl_crystal_description block
_exptl_crystal_F_000 1240
_exptl_crystal_size_max 0.27
_exptl_crystal_size_mid 0.23
_exptl_crystal_size_min 0.15
_refine_diff_density_max 1.418
_refine_diff_density_min -1.260
_refine_diff_density_rms 0.135
_refine_ls_extinction_method none
_refine_ls_goodness_of_fit_ref 1.010
_refine_ls_hydrogen_treatment constr
_refine_ls_matrix_type full
_refine_ls_number_parameters 309
_refine_ls_number_reflns 4640
_refine_ls_number_restraints 0
_refine_ls_restrained_S_all 1.010
_refine_ls_R_factor_all 0.0439
_refine_ls_R_factor_gt 0.0317
_refine_ls_shift/su_max 0.002
_refine_ls_shift/su_mean 0.000
_refine_ls_structure_factor_coef Fsqd
_refine_ls_weighting_details 'calc w=1/[\s^2^(Fo^2^)+(0.0473P)^2^+0.0000P] where P=(Fo^2^+2Fc^2^)/3'
_refine_ls_weighting_scheme calc
_refine_ls_wR_factor_gt 0.0729
_refine_ls_wR_factor_ref 0.0768
_reflns_number_gt 3736
_reflns_number_total 4640
_reflns_threshold_expression >2sigma(I)
_cod_data_source_file om400091h_si_002.cif
_cod_data_source_block c:\xray\ipds3796\ipds3796
_cod_original_cell_volume 2412.1(6)
_cod_original_sg_symbol_H-M P21/c
_cod_database_code 4080574

loop_
_symmetry_equiv_pos_as_xyz
'x, y, z'
'-x, y+1/2, -z+1/2'
'-x, -y, -z'
'x, -y-1/2, z-1/2'

loop_
_atom_site_label
_atom_site_type_symbol
_atom_site_fract_x
_atom_site_fract_y
_atom_site_fract_z
_atom_site_U_iso_or_equiv
_atom_site_adp_type
_atom_site_occupancy
_atom_site_symmetry_multiplicity
_atom_site_calc_flag
_atom_site_refinement_flags
C11 C 0.2396(3) 0.0984(4) 0.7490(3) 0.0299(10) Uani 1 1 d .
C16 C 0.2548(4) -0.0214(5) 0.8849(3) 0.0351(11) Uani 1 1 d .
C26 C 0.4979(7) 0.4467(7) 1.0955(5) 0.072(2) Uani 1 1 d .
H24 H 0.5571 0.4847 1.1283 0.086 Uiso 1 1 calc R
C5 C 0.4195(4) -0.2174(5) 0.7497(4) 0.0372(12) Uani 1 1 d .
H7 H 0.3964 -0.2918 0.7201 0.045 Uiso 1 1 calc R
C3 C 0.2193(4) -0.3667(5) 0.7457(4) 0.0414(13) Uani 1 1 d .
C8 C 0.4870(4) -0.0016(5) 0.8349(4) 0.0412(13) Uani 1 1 d .
H10 H 0.5093 0.0736 0.8638 0.049 Uiso 1 1 calc R
C14 C 0.1136(5) 0.1788(6) 0.5954(4) 0.0526(15) Uani 1 1 d .
H13 H 0.0702 0.2038 0.5422 0.063 Uiso 1 1 calc R
C9 C 0.3874(3) -0.0359(4) 0.8128(3) 0.0300(10) Uani 1 1 d .
C12 C 0.2333(4) 0.2246(5) 0.7288(4) 0.0364(12) Uani 1 1 d .
H11 H 0.2725 0.2823 0.7679 0.044 Uiso 1 1 calc R
C20 C 0.2620(6) -0.1642(6) 0.9890(5) 0.0573(17) Uani 1 1 d .
H18 H 0.2954 -0.2295 1.0244 0.069 Uiso 1 1 calc R
C24 C 0.3217(8) 0.4486(9) 1.0349(6) 0.089(3) Uani 1 1 d .
H22 H 0.2621 0.4909 1.0278 0.106 Uiso 1 1 calc R
C15 C 0.1226(4) 0.0554(6) 0.6188(4) 0.0452(13) Uani 1 1 d .
H14 H 0.0829 -0.0031 0.5807 0.054 Uiso 1 1 calc R
C10 C 0.3098(3) 0.0476(5) 0.8334(3) 0.0316(10) Uani 1 1 d .
C13 C 0.1703(4) 0.2654(6) 0.6523(4) 0.0447(14) Uani 1 1 d .
H12 H 0.1656 0.3508 0.6387 0.054 Uiso 1 1 calc R
C19 C 0.1720(6) -0.1268(7) 0.9948(5) 0.0632(18) Uani 1 1 d .
H17 H 0.1449 -0.1660 1.0329 0.076 Uiso 1 1 calc R
C27 C 0.4963(6) 0.3282(6) 1.0535(5) 0.0631(19) Uani 1 1 d .
H25 H 0.5554 0.2858 1.0588 0.076 Uiso 1 1 calc R
C7 C 0.5521(4) -0.0805(5) 0.8133(4) 0.0458(14) Uani 1 1 d .
H9 H 0.6192 -0.0591 0.8276 0.055 Uiso 1 1 calc R
C6 C 0.5184(4) -0.1889(6) 0.7712(4) 0.0482(15) Uani 1 1 d .
H8 H 0.5621 -0.2436 0.7570 0.058 Uiso 1 1 calc R
C4 C 0.1906(10) -0.4151(7) 0.8195(7) 0.115(4) Uani 1 1 d .
H6 H 0.2260 -0.4919 0.8403 0.138 Uiso 1 1 calc R
H5 H 0.1201 -0.4311 0.8010 0.138 Uiso 1 1 calc R
H4 H 0.2071 -0.3535 0.8647 0.138 Uiso 1 1 calc R
C18 C 0.1232(6) -0.0309(7) 0.9435(5) 0.067(2) Uani 1 1 d .
H16 H 0.0625 -0.0020 0.9467 0.081 Uiso 1 1 calc R
C23 C 0.3208(7) 0.3374(8) 0.9960(6) 0.080(2) Uani 1 1 d .
H21 H 0.2606 0.3022 0.9627 0.096 Uiso 1 1 calc R
C22 C 0.4056(5) 0.2775(6) 1.0050(4) 0.0470(14) Uani 1 1 d .
C21 C 0.4075(6) 0.1493(6) 0.9679(5) 0.069(2) Uani 1 1 d .
H20 H 0.4758 0.1218 0.9793 0.083 Uiso 1 1 calc R
H19 H 0.3742 0.0892 0.9939 0.083 Uiso 1 1 calc R
C1 C 0.0546(4) -0.2154(5) 0.6692(4) 0.0450(14) Uani 1 1 d .
C17 C 0.1645(4) 0.0227(6) 0.8871(4) 0.0501(15) Uani 1 1 d .
H15 H 0.1320 0.0878 0.8510 0.060 Uiso 1 1 calc R
C25 C 0.4086(8) 0.4997(7) 1.0845(5) 0.076(2) Uani 1 1 d .
H23 H 0.4064 0.5754 1.1124 0.092 Uiso 1 1 calc R
C2 C -0.0087(6) -0.1810(12) 0.7208(9) 0.139(6) Uani 1 1 d .
H2 H -0.0771 -0.1786 0.6847 0.166 Uiso 1 1 calc R
H3 H 0.0106 -0.0994 0.7460 0.166 Uiso 1 1 calc R
H1 H -0.0010 -0.2422 0.7655 0.166 Uiso 1 1 calc R
N1 N 0.3543(3) -0.1416(4) 0.7698(3) 0.0307(9) Uani 1 1 d .
N2 N 0.1846(3) 0.0134(4) 0.6929(3) 0.0335(10) Uani 1 1 d .
N3 N 0.3043(3) -0.1131(4) 0.9358(3) 0.0429(11) Uani 1 1 d .
O3 O 0.3585(3) 0.1556(3) 0.8790(3) 0.0424(9) Uani 1 1 d .
O2 O 0.2556(3) -0.4377(4) 0.7088(3) 0.0625(12) Uani 1 1 d .
O1 O 0.0155(3) -0.2630(6) 0.6010(3) 0.0772(15) Uani 1 1 d .
Pt Pt 0.199976(12) -0.183520(17) 0.720294(12) 0.02953(8) Uani 1 1 d .

loop_
_atom_site_aniso_label
_atom_site_aniso_U_11
_atom_site_aniso_U_22
_atom_site_aniso_U_33
_atom_site_aniso_U_23
_atom_site_aniso_U_13
_atom_site_aniso_U_12
C11 0.030(2) 0.029(2) 0.031(3) 0.005(2) 0.012(2) 0.0030(19)
C16 0.037(3) 0.036(3) 0.029(3) -0.003(2) 0.007(2) 0.004(2)
C26 0.101(6) 0.056(4) 0.043(4) 0.003(4) 0.002(4) -0.013(4)
C5 0.026(2) 0.042(3) 0.045(3) 0.007(2) 0.012(2) 0.008(2)
C3 0.041(3) 0.037(3) 0.044(3) 0.000(3) 0.010(3) 0.004(2)
C8 0.034(3) 0.039(3) 0.042(3) 0.013(2) 0.001(2) -0.003(2)
C14 0.050(3) 0.055(4) 0.042(4) 0.015(3) -0.001(3) 0.016(3)
C9 0.028(2) 0.027(2) 0.031(3) 0.009(2) 0.005(2) 0.0010(18)
C12 0.031(2) 0.029(2) 0.049(4) 0.004(2) 0.014(2) 0.006(2)
C20 0.085(5) 0.043(3) 0.048(4) 0.012(3) 0.027(4) 0.008(3)
C24 0.113(7) 0.099(7) 0.071(6) 0.018(5) 0.054(6) 0.037(6)
C15 0.042(3) 0.048(3) 0.037(3) 0.004(3) 0.001(2) 0.003(3)
C10 0.029(2) 0.031(2) 0.031(3) -0.001(2) 0.005(2) 0.002(2)
C13 0.044(3) 0.046(3) 0.042(4) 0.017(3) 0.010(3) 0.013(3)
C19 0.090(5) 0.067(4) 0.048(4) -0.003(3) 0.042(4) -0.013(4)
C27 0.068(4) 0.061(4) 0.062(5) 0.026(4) 0.023(4) 0.013(3)
C7 0.022(2) 0.054(3) 0.058(4) 0.020(3) 0.009(2) 0.003(2)
C6 0.036(3) 0.055(3) 0.059(4) 0.011(3) 0.022(3) 0.011(3)
C4 0.222(13) 0.043(4) 0.118(9) 0.024(5) 0.108(9) -0.005(6)
C18 0.070(4) 0.083(5) 0.065(5) 0.002(4) 0.043(4) 0.014(4)
C23 0.072(5) 0.083(6) 0.088(7) 0.025(5) 0.032(5) 0.018(4)
C22 0.062(4) 0.044(3) 0.036(3) 0.001(3) 0.016(3) -0.006(3)
C21 0.081(5) 0.051(4) 0.052(4) -0.001(3) -0.013(4) 0.009(3)
C1 0.035(3) 0.044(3) 0.054(4) -0.005(3) 0.012(3) -0.005(2)
C17 0.053(3) 0.054(4) 0.051(4) 0.009(3) 0.027(3) 0.015(3)
C25 0.130(8) 0.063(4) 0.036(4) -0.007(3) 0.026(5) 0.022(5)
C2 0.033(4) 0.206(12) 0.186(13) -0.123(10) 0.048(6) -0.033(5)
N1 0.0210(19) 0.035(2) 0.035(2) 0.0053(19) 0.0064(17) -0.0010(16)
N2 0.029(2) 0.038(2) 0.030(2) 0.0026(18) 0.0037(17) 0.0034(16)
N3 0.053(3) 0.034(2) 0.042(3) 0.008(2) 0.015(2) 0.006(2)
O3 0.044(2) 0.0303(18) 0.042(2) -0.0011(16) -0.0017(17) -0.0005(15)
O2 0.073(3) 0.037(2) 0.085(4) -0.011(2) 0.036(3) 0.008(2)
O1 0.044(3) 0.126(4) 0.053(3) 0.002(3) 0.003(2) -0.020(3)
Pt 0.02547(11) 0.03201(11) 0.03083(12) -0.00152(9) 0.00868(8) 0.00025(8)

loop_
_atom_type_symbol
_atom_type_description
_atom_type_scat_dispersion_real
_atom_type_scat_dispersion_imag
_atom_type_scat_source
C C 0.0033 0.0016 'International Tables Vol C Tables 4.2.6.8 and 6.1.1.4'
H H 0.0000 0.0000 'International Tables Vol C Tables 4.2.6.8 and 6.1.1.4'
N N 0.0061 0.0033 'International Tables Vol C Tables 4.2.6.8 and 6.1.1.4'
O O 0.0106 0.0060 'International Tables Vol C Tables 4.2.6.8 and 6.1.1.4'
Pt Pt -1.7033 8.3905 'International Tables Vol C Tables 4.2.6.8 and 6.1.1.4'

loop_
_geom_angle_atom_site_label_1
_geom_angle_atom_site_label_2
_geom_angle_atom_site_label_3
_geom_angle
N2 C11 C12 120.7(5)
N2 C11 C10 116.8(4)
C12 C11 C10 122.5(5)
N3 C16 C17 122.7(5)
N3 C16 C10 116.4(4)
C17 C16 C10 120.2(5)
C25 C26 C27 115.9(7)
C25 C26 H24 122.1
C27 C26 H24 122.1
N1 C5 C6 122.3(5)
N1 C5 H7 118.9
C6 C5 H7 118.9
O2 C3 C4 118.4(6)
O2 C3 Pt 124.6(5)
C4 C3 Pt 116.9(5)
C7 C8 C9 118.9(5)
C7 C8 H10 120.5
C9 C8 H10 120.5
C15 C14 C13 118.2(5)
C15 C14 H13 120.9
C13 C14 H13 120.9
N1 C9 C8 121.0(5)
N1 C9 C10 116.8(4)
C8 C9 C10 122.2(5)
C13 C12 C11 120.4(5)
C13 C12 H11 119.8
C11 C12 H11 119.8
N3 C20 C19 124.0(6)
N3 C20 H18 118.0
C19 C20 H18 118.0
C23 C24 C25 120.5(9)
C23 C24 H22 119.7
C25 C24 H22 119.7
N2 C15 C14 123.8(6)
N2 C15 H14 118.1
C14 C15 H14 118.1
O3 C10 C16 110.3(4)
O3 C10 C11 105.0(4)
C16 C10 C11 112.2(4)
O3 C10 C9 108.8(4)
C16 C10 C9 112.3(4)
C11 C10 C9 108.0(4)
C12 C13 C14 118.9(5)
C12 C13 H12 120.6
C14 C13 H12 120.6
C18 C19 C20 118.1(6)
C18 C19 H17 120.9
C20 C19 H17 120.9
C22 C27 C26 119.1(7)
C22 C27 H25 120.5
C26 C27 H25 120.5
C6 C7 C8 119.7(5)
C6 C7 H9 120.1
C8 C7 H9 120.1
C7 C6 C5 119.1(5)
C7 C6 H8 120.4
C5 C6 H8 120.4
C3 C4 H6 109.5
C3 C4 H5 109.5
H6 C4 H5 109.5
C3 C4 H4 109.5
H6 C4 H4 109.5
H5 C4 H4 109.5
C19 C18 C17 119.2(6)
C19 C18 H16 120.4
C17 C18 H16 120.4
C22 C23 C24 120.0(9)
C22 C23 H21 120.0
C24 C23 H21 120.0
C23 C22 C27 121.2(7)
C23 C22 C21 121.7(7)
C27 C22 C21 116.9(6)
O3 C21 C22 108.3(5)
O3 C21 H20 110.0
C22 C21 H20 110.0
O3 C21 H19 110.0
C22 C21 H19 110.0
H20 C21 H19 108.4
O1 C1 C2 117.7(6)
O1 C1 Pt 125.0(5)
C2 C1 Pt 117.2(5)
C18 C17 C16 118.8(6)
C18 C17 H15 120.6
C16 C17 H15 120.6
C26 C25 C24 123.2(7)
C26 C25 H23 118.4
C24 C25 H23 118.4
C1 C2 H2 109.5
C1 C2 H3 109.5
H2 C2 H3 109.5
C1 C2 H1 109.5
H2 C2 H1 109.5
H3 C2 H1 109.5
C9 N1 C5 119.0(4)
C9 N1 Pt 121.6(3)
C5 N1 Pt 119.1(3)
C15 N2 C11 118.0(5)
C15 N2 Pt 121.0(4)
C11 N2 Pt 121.0(3)
C20 N3 C16 117.2(5)
C21 O3 C10 120.3(4)
C1 Pt C3 88.6(2)
C1 Pt N1 176.9(2)
C3 Pt N1 94.0(2)
C1 Pt N2 93.2(2)
C3 Pt N2 177.93(18)
N1 Pt N2 84.15(15)

loop_
_geom_bond_atom_site_label_1
_geom_bond_atom_site_label_2
_geom_bond_distance
C11 N2 1.359(7)
C11 C12 1.389(7)
C11 C10 1.537(7)
C16 N3 1.341(7)
C16 C17 1.388(7)
C16 C10 1.527(7)
C26 C25 1.356(12)
C26 C27 1.446(10)
C26 H24 0.9400
C5 N1 1.358(7)
C5 C6 1.378(7)
C5 H7 0.9400
C3 O2 1.195(7)
C3 C4 1.505(10)
C3 Pt 2.010(6)
C8 C7 1.389(8)
C8 C9 1.402(7)
C8 H10 0.9400
C14 C15 1.373(8)
C14 C13 1.385(9)
C14 H13 0.9400
C9 N1 1.342(6)
C9 C10 1.548(7)
C12 C13 1.372(8)
C12 H11 0.9400
C20 N3 1.338(8)
C20 C19 1.382(10)
C20 H18 0.9400
C24 C23 1.355(12)
C24 C25 1.365(13)
C24 H22 0.9400
C15 N2 1.341(7)
C15 H14 0.9400
C10 O3 1.435(6)
C13 H12 0.9400
C19 C18 1.374(10)
C19 H17 0.9400
C27 C22 1.398(10)
C27 H25 0.9400
C7 C6 1.362(9)
C7 H9 0.9400
C6 H8 0.9400
C4 H6 0.9700
C4 H5 0.9700
C4 H4 0.9700
C18 C17 1.383(9)
C18 H16 0.9400
C23 C22 1.338(10)
C23 H21 0.9400
C22 C21 1.511(9)
C21 O3 1.417(8)
C21 H20 0.9800
C21 H19 0.9800
C1 O1 1.202(8)
C1 C2 1.480(11)
C1 Pt 2.007(6)
C17 H15 0.9400
C25 H23 0.9400
C2 H2 0.9700
C2 H3 0.9700
C2 H1 0.9700
N1 Pt 2.142(4)
N2 Pt 2.156(4)

loop_
_geom_torsion_atom_site_label_1
_geom_torsion_atom_site_label_2
_geom_torsion_atom_site_label_3
_geom_torsion_atom_site_label_4
_geom_torsion
C7 C8 C9 N1 -1.6(8)
C7 C8 C9 C10 -179.1(5)
N2 C11 C12 C13 1.0(7)
C10 C11 C12 C13 179.3(5)
C13 C14 C15 N2 -1.5(10)
N3 C16 C10 O3 -92.5(5)
C17 C16 C10 O3 78.3(6)
N3 C16 C10 C11 150.8(4)
C17 C16 C10 C11 -38.3(7)
N3 C16 C10 C9 28.9(6)
C17 C16 C10 C9 -160.2(5)
N2 C11 C10 O3 179.3(4)
C12 C11 C10 O3 0.9(6)
N2 C11 C10 C16 -60.9(6)
C12 C11 C10 C16 120.7(5)
N2 C11 C10 C9 63.4(5)
C12 C11 C10 C9 -115.0(5)
N1 C9 C10 O3 -179.8(4)
C8 C9 C10 O3 -2.2(6)
N1 C9 C10 C16 57.9(6)
C8 C9 C10 C16 -124.5(5)
N1 C9 C10 C11 -66.4(5)
C8 C9 C10 C11 111.2(5)
C11 C12 C13 C14 -0.4(8)
C15 C14 C13 C12 0.6(9)
N3 C20 C19 C18 -0.4(11)
C25 C26 C27 C22 0.6(10)
C9 C8 C7 C6 0.1(8)
C8 C7 C6 C5 1.0(9)
N1 C5 C6 C7 -0.7(9)
C20 C19 C18 C17 1.3(11)
C25 C24 C23 C22 -0.9(13)
C24 C23 C22 C27 -0.7(12)
C24 C23 C22 C21 175.6(7)
C26 C27 C22 C23 0.8(10)
C26 C27 C22 C21 -175.6(6)
C23 C22 C21 O3 57.8(10)
C27 C22 C21 O3 -125.8(7)
C19 C18 C17 C16 -0.7(11)
N3 C16 C17 C18 -0.6(9)
C10 C16 C17 C18 -170.9(6)
C27 C26 C25 C24 -2.2(12)
C23 C24 C25 C26 2.5(13)
C8 C9 N1 C5 1.8(7)
C10 C9 N1 C5 179.5(4)
C8 C9 N1 Pt -171.3(4)
C10 C9 N1 Pt 6.3(6)
C6 C5 N1 C9 -0.7(8)
C6 C5 N1 Pt 172.6(4)
C14 C15 N2 C11 2.0(8)
C14 C15 N2 Pt -176.0(5)
C12 C11 N2 C15 -1.7(7)
C10 C11 N2 C15 179.9(4)
C12 C11 N2 Pt 176.3(3)
C10 C11 N2 Pt -2.1(6)
C19 C20 N3 C16 -0.9(10)
C17 C16 N3 C20 1.4(8)
C10 C16 N3 C20 172.1(5)
C22 C21 O3 C10 -151.6(5)
C16 C10 O3 C21 41.2(7)
C11 C10 O3 C21 162.3(5)
C9 C10 O3 C21 -82.4(6)
O1 C1 Pt C3 -75.0(6)
C2 C1 Pt C3 103.2(8)
O1 C1 Pt N2 104.1(6)
C2 C1 Pt N2 -77.7(8)
O2 C3 Pt C1 107.7(6)
C4 C3 Pt C1 -75.5(7)
O2 C3 Pt N1 -70.5(6)
C4 C3 Pt N1 106.2(7)
C9 N1 Pt C3 -142.8(4)
C5 N1 Pt C3 44.1(4)
C9 N1 Pt N2 38.1(4)
C5 N1 Pt N2 -135.0(4)
C15 N2 Pt C1 -40.7(4)
C11 N2 Pt C1 141.3(4)
C15 N2 Pt N1 137.6(4)
C11 N2 Pt N1 -40.4(4)
